data_4313988
loop_
_publ_author_name
'Youngjo Kim'
'John G. Verkade'

_publ_section_title
;
 The First Example of a Monomeric Alumatrane
;
_journal_name_full 'Inorganic Chemistry'
_journal_page_first 4804
_journal_page_last 4806
_journal_paper_doi 10.1021/ic034444i
_journal_volume 42
_journal_year 2003
_chemical_formula_sum 'C35 H43 Al N2 O3'
_chemical_formula_weight 566.69
_chemical_name_systematic
; 
 ? 
;
_space_group_IT_number 148
_symmetry_cell_setting rhombohedral
_symmetry_space_group_name_Hall '-R 3'
_symmetry_space_group_name_H-M 'R -3 :H'
_atom_sites_solution_hydrogens geom
_atom_sites_solution_primary direct
_atom_sites_solution_secondary difmap
_audit_creation_method SHELXL-97
_cell_angle_alpha 90.00
_cell_angle_beta 90.00
_cell_angle_gamma 120.00
_cell_formula_units_Z 6
_cell_length_a 14.250(2)
_cell_length_b 14.250(2)
_cell_length_c 26.738(4)
_cell_measurement_reflns_used 891
_cell_measurement_temperature 173(2)
_cell_measurement_theta_max 25.88
_cell_measurement_theta_min 2.25
_cell_volume 4702.1(12)
_computing_cell_refinement 'Bruker SMART'
_computing_data_collection 'Bruker SMART'
_computing_data_reduction 'Bruker SAINT'
_computing_molecular_graphics 'Bruker SHELXTL'
_computing_publication_material 'Bruker SHELXTL'
_computing_structure_refinement 'SHELXL-97 (Sheldrick, 1997)'
_computing_structure_solution 'SHELXS-97 (Sheldrick, 1990)'
_diffrn_ambient_temperature 173(2)
_diffrn_measured_fraction_theta_full 0.998
_diffrn_measured_fraction_theta_max 0.998
_diffrn_measurement_device_type 'CCD area detector'
_diffrn_measurement_method 'phi and omega scans'
_diffrn_radiation_monochromator graphite
_diffrn_radiation_source 'fine-focus sealed tube'
_diffrn_radiation_type MoK\a
_diffrn_radiation_wavelength 0.71073
_diffrn_reflns_av_R_equivalents 0.0189
_diffrn_reflns_av_sigmaI/netI 0.0143
_diffrn_reflns_limit_h_max 16
_diffrn_reflns_limit_h_min -16
_diffrn_reflns_limit_k_max 10
_diffrn_reflns_limit_k_min -16
_diffrn_reflns_limit_l_max 31
_diffrn_reflns_limit_l_min -28
_diffrn_reflns_number 7993
_diffrn_reflns_theta_full 24.71
_diffrn_reflns_theta_max 24.71
_diffrn_reflns_theta_min 2.25
_exptl_absorpt_coefficient_mu 0.101
_exptl_absorpt_correction_T_max 0.92
_exptl_absorpt_correction_T_min 0.86
_exptl_absorpt_correction_type multi-scan
_exptl_crystal_colour colorless
_exptl_crystal_density_diffrn 1.201
_exptl_crystal_density_meas 0
_exptl_crystal_density_method 'not measured'
_exptl_crystal_description prism
_exptl_crystal_F_000 1824
_exptl_crystal_size_max 0.33
_exptl_crystal_size_mid 0.33
_exptl_crystal_size_min 0.18
_refine_diff_density_max 0.379
_refine_diff_density_min -0.328
_refine_diff_density_rms 0.035
_refine_ls_extinction_coef 0.0012(3)
_refine_ls_extinction_expression Fc^*^=kFc[1+0.001xFc^2^\l^3^/sin(2\q)]^-1/4^
_refine_ls_extinction_method SHELXL
_refine_ls_goodness_of_fit_ref 1.032
_refine_ls_hydrogen_treatment mixed
_refine_ls_matrix_type full
_refine_ls_number_parameters 128
_refine_ls_number_reflns 1782
_refine_ls_number_restraints 0
_refine_ls_restrained_S_all 1.032
_refine_ls_R_factor_all 0.0648
_refine_ls_R_factor_gt 0.0525
_refine_ls_shift/su_max 0.000
_refine_ls_shift/su_mean 0.000
_refine_ls_structure_factor_coef Fsqd
_refine_ls_weighting_details 'calc w=1/[\s^2^(Fo^2^)+(0.0643P)^2^+7.3196P] where P=(Fo^2^+2Fc^2^)/3'
_refine_ls_weighting_scheme calc
_refine_ls_wR_factor_gt 0.1380
_refine_ls_wR_factor_ref 0.1507
_reflns_number_gt 1448
_reflns_number_total 1782
_reflns_threshold_expression >2sigma(I)
_cod_data_source_file ic034444isi20030612_030222.cif
_cod_data_source_block ver69
_cod_depositor_comments
;
The following automatic conversions were performed:

'_symmetry_cell_setting' value 'Rhombohedral' changed to
'rhombohedral' according to the built-in table from CIF Core
dictionary named 'cif_core.dic' version 2.4.1 from 2010-06-29.

Automatic conversion script
Id: cif_fix_values 1646 2011-03-28 12:23:43Z adriana 
;
_cod_original_sg_symbol_H-M 'R -3'
_cod_database_code 4313988

loop_
_symmetry_equiv_pos_as_xyz
'x, y, z'
'-y, x-y, z'
'-x+y, -x, z'
'x+2/3, y+1/3, z+1/3'
'-y+2/3, x-y+1/3, z+1/3'
'-x+y+2/3, -x+1/3, z+1/3'
'x+1/3, y+2/3, z+2/3'
'-y+1/3, x-y+2/3, z+2/3'
'-x+y+1/3, -x+2/3, z+2/3'
'-x, -y, -z'
'y, -x+y, -z'
'x-y, x, -z'
'-x+2/3, -y+1/3, -z+1/3'
'y+2/3, -x+y+1/3, -z+1/3'
'x-y+2/3, x+1/3, -z+1/3'
'-x+1/3, -y+2/3, -z+2/3'
'y+1/3, -x+y+2/3, -z+2/3'
'x-y+1/3, x+2/3, -z+2/3'

loop_
_atom_site_label
_atom_site_type_symbol
_atom_site_fract_x
_atom_site_fract_y
_atom_site_fract_z
_atom_site_U_iso_or_equiv
_atom_site_adp_type
_atom_site_occupancy
_atom_site_symmetry_multiplicity
_atom_site_calc_flag
_atom_site_refinement_flags
_atom_site_disorder_assembly
_atom_site_disorder_group
Al1 Al 0.6667 0.3333 0.01106(4) 0.0591(4) Uani 1 3 d S . .
C1 C 0.7048(2) 0.2599(2) 0.10798(8) 0.0592(6) Uani 1 1 d . . .
H1A H 0.6562 0.1858 0.0951 0.071 Uiso 1 1 calc R . .
H1B H 0.6997 0.2570 0.1449 0.071 Uiso 1 1 calc R . .
C2 C 0.8190(2) 0.29422(18) 0.09316(8) 0.0581(6) Uani 1 1 d . . .
C3 C 0.8949(2) 0.3035(2) 0.12838(9) 0.0660(7) Uani 1 1 d . . .
H3A H 0.8742 0.2900 0.1626 0.079 Uiso 1 1 calc R . .
C4 C 0.9993(2) 0.3319(2) 0.11518(11) 0.0727(7) Uani 1 1 d . . .
C5 C 1.0811(3) 0.3433(3) 0.15427(13) 0.1012(11) Uani 1 1 d . . .
H5A H 1.0469 0.3268 0.1873 0.152 Uiso 1 1 calc R . .
H5B H 1.1424 0.4177 0.1540 0.152 Uiso 1 1 calc R . .
H5C H 1.1071 0.2928 0.1468 0.152 Uiso 1 1 calc R . .
C6 C 1.0260(2) 0.3495(2) 0.06484(12) 0.0737(7) Uani 1 1 d . . .
H6A H 1.0972 0.3679 0.0550 0.088 Uiso 1 1 calc R . .
C7 C 0.9536(2) 0.34159(19) 0.02840(10) 0.0651(7) Uani 1 1 d . . .
C8 C 0.9856(2) 0.3624(2) -0.02614(10) 0.0835(9) Uani 1 1 d . . .
H8A H 1.0608 0.3789 -0.0299 0.125 Uiso 1 1 calc R . .
H8B H 0.9791 0.4239 -0.0380 0.125 Uiso 1 1 calc R . .
H8C H 0.9378 0.2978 -0.0458 0.125 Uiso 1 1 calc R . .
C9 C 0.8487(2) 0.31517(19) 0.04292(8) 0.0596(6) Uani 1 1 d . . .
C10 C 0.7497(7) 0.4058(6) -0.08939(18) 0.206(5) Uani 0.67 1 d P . .
H10A H 0.7367 0.3945 -0.1255 0.310 Uiso 0.67 1 calc PR . .
H10B H 0.8135 0.4002 -0.0805 0.310 Uiso 0.67 1 calc PR . .
H10C H 0.7624 0.4779 -0.0804 0.310 Uiso 0.67 1 calc PR . .
C11 C -0.0465(3) 0.0634(3) 0.07155(13) 0.1003(10) Uani 1 1 d . . .
H11A H -0.0788 0.1077 0.0718 0.120 Uiso 1 1 calc R . .
C12 C 0.0633(3) 0.1092(3) 0.07134(14) 0.1002(10) Uani 1 1 d . . .
H12A H 0.1077 0.1859 0.0710 0.120 Uiso 1 1 calc R . .
N1 N 0.6667 0.3333 0.08897(10) 0.0526(8) Uani 1 3 d S . .
N2 N 0.6667 0.3333 -0.06554(14) 0.1117(17) Uani 1 3 d S . .
O1 O 0.77678(14) 0.30993(14) 0.00837(6) 0.0684(5) Uani 1 1 d . . .

loop_
_atom_site_aniso_label
_atom_site_aniso_U_11
_atom_site_aniso_U_22
_atom_site_aniso_U_33
_atom_site_aniso_U_23
_atom_site_aniso_U_13
_atom_site_aniso_U_12
Al1 0.0713(6) 0.0713(6) 0.0347(6) 0.000 0.000 0.0356(3)
C1 0.0718(15) 0.0654(14) 0.0414(11) 0.0055(10) 0.0028(10) 0.0351(12)
C2 0.0665(14) 0.0571(13) 0.0545(13) 0.0031(10) 0.0046(11) 0.0337(12)
C3 0.0800(17) 0.0622(15) 0.0631(14) 0.0028(11) -0.0039(12) 0.0411(13)
C4 0.0739(17) 0.0648(16) 0.0884(19) 0.0001(13) -0.0063(14) 0.0414(14)
C5 0.091(2) 0.111(3) 0.112(3) 0.005(2) -0.0201(19) 0.058(2)
C6 0.0662(16) 0.0616(15) 0.099(2) -0.0003(14) 0.0041(15) 0.0363(13)
C7 0.0729(16) 0.0508(13) 0.0741(16) 0.0011(11) 0.0150(13) 0.0330(12)
C8 0.0866(19) 0.0797(18) 0.0825(19) 0.0051(14) 0.0297(15) 0.0403(16)
C9 0.0699(15) 0.0566(13) 0.0548(13) -0.0007(10) 0.0028(11) 0.0336(12)
C10 0.185(7) 0.178(7) 0.046(3) 0.010(3) 0.016(3) -0.067(5)
C11 0.102(3) 0.100(3) 0.110(3) 0.006(2) 0.002(2) 0.058(2)
C12 0.101(3) 0.080(2) 0.114(3) 0.0067(18) 0.007(2) 0.041(2)
N1 0.0603(12) 0.0603(12) 0.0374(15) 0.000 0.000 0.0301(6)
N2 0.149(3) 0.149(3) 0.037(2) 0.000 0.000 0.0745(14)
O1 0.0781(12) 0.0856(12) 0.0459(9) 0.0004(8) 0.0077(8) 0.0442(10)

loop_
_atom_type_symbol
_atom_type_description
_atom_type_scat_dispersion_real
_atom_type_scat_dispersion_imag
_atom_type_scat_source
C C 0.0033 0.0016 'International Tables Vol C Tables 4.2.6.8 and 6.1.1.4'
H H 0.0000 0.0000 'International Tables Vol C Tables 4.2.6.8 and 6.1.1.4'
N N 0.0061 0.0033 'International Tables Vol C Tables 4.2.6.8 and 6.1.1.4'
O O 0.0106 0.0060 'International Tables Vol C Tables 4.2.6.8 and 6.1.1.4'
Al Al 0.0645 0.0514 'International Tables Vol C Tables 4.2.6.8 and 6.1.1.4'

loop_
_geom_angle_atom_site_label_1
_geom_angle_atom_site_label_2
_geom_angle_atom_site_label_3
_geom_angle
_geom_angle_site_symmetry_1
_geom_angle_site_symmetry_3
_geom_angle_publ_flag
O1 Al1 O1 119.834(9) . 3_665 ?
O1 Al1 O1 119.834(9) . 2_655 ?
O1 Al1 O1 119.834(9) 3_665 2_655 ?
O1 Al1 N2 87.66(6) . . ?
O1 Al1 N2 87.66(6) 3_665 . ?
O1 Al1 N2 87.66(6) 2_655 . ?
O1 Al1 N1 92.34(6) . . ?
O1 Al1 N1 92.34(6) 3_665 . ?
O1 Al1 N1 92.34(6) 2_655 . ?
N2 Al1 N1 180.0 . . ?
N1 C1 C2 113.46(18) . . ?
C3 C2 C9 119.6(2) . . ?
C3 C2 C1 121.2(2) . . ?
C9 C2 C1 119.2(2) . . ?
C4 C3 C2 122.0(2) . . ?
C3 C4 C6 117.3(2) . . ?
C3 C4 C5 121.0(3) . . ?
C6 C4 C5 121.6(3) . . ?
C7 C6 C4 122.9(3) . . ?
C6 C7 C9 118.6(2) . . ?
C6 C7 C8 121.6(2) . . ?
C9 C7 C8 119.8(2) . . ?
O1 C9 C2 120.4(2) . . ?
O1 C9 C7 120.1(2) . . ?
C2 C9 C7 119.5(2) . . ?
N2 C10 C10 41.25(18) . 3_665 ?
N2 C10 C10 41.25(18) . 2_655 ?
C10 C10 C10 60.0 3_665 2_655 ?
C12 C11 C12 119.4(4) 2 . ?
C11 C12 C11 120.6(4) 3 . ?
C1 N1 C1 108.99(13) . 2_655 ?
C1 N1 C1 108.99(13) . 3_665 ?
C1 N1 C1 108.99(13) 2_655 3_665 ?
C1 N1 Al1 109.95(13) . . ?
C1 N1 Al1 109.95(13) 2_655 . ?
C1 N1 Al1 109.95(13) 3_665 . ?
C10 N2 C10 97.5(4) 3_665 . ?
C10 N2 C10 97.5(4) 3_665 2_655 ?
C10 N2 C10 97.5(4) . 2_655 ?
C10 N2 Al1 119.7(3) 3_665 . ?
C10 N2 Al1 119.7(3) . . ?
C10 N2 Al1 119.7(3) 2_655 . ?
C9 O1 Al1 133.08(15) . . ?

loop_
_geom_bond_atom_site_label_1
_geom_bond_atom_site_label_2
_geom_bond_distance
_geom_bond_site_symmetry_2
_geom_bond_publ_flag
Al1 O1 1.7613(18) . ?
Al1 O1 1.7613(18) 3_665 ?
Al1 O1 1.7613(17) 2_655 ?
Al1 N2 2.048(4) . ?
Al1 N1 2.083(3) . ?
C1 N1 1.490(2) . ?
C1 C2 1.499(3) . ?
C2 C3 1.390(3) . ?
C2 C9 1.395(3) . ?
C3 C4 1.379(4) . ?
C4 C6 1.387(4) . ?
C4 C5 1.513(4) . ?
C6 C7 1.382(4) . ?
C7 C9 1.402(3) . ?
C7 C8 1.513(3) . ?
C9 O1 1.353(3) . ?
C10 N2 1.285(5) . ?
C10 C10 1.933(10) 3_665 ?
C10 C10 1.933(10) 2_655 ?
C11 C12 1.353(5) 2 ?
C11 C12 1.362(5) . ?
C12 C11 1.353(5) 3 ?
N1 C1 1.490(2) 2_655 ?
N1 C1 1.490(2) 3_665 ?
N2 C10 1.285(5) 3_665 ?
N2 C10 1.285(5) 2_655 ?
